data_7209831
loop_
_publ_author_name
'Pettinari, Claudio'
'Marchetti, Fabio'
'Orbisaglia, Serena'
'Pettinari, Riccardo'
'Ngoune, Jean'
'G\'omez, Margarita'
'Santos, Carina'
'\'Alvarez, Eleuterio'

_publ_section_title
;
 Group 11 complexes with the bidentate di(1H-indazol-1-yl)methane and
 di(2H-indazol-2-yl)methane) ligands
;
_journal_issue 19
_journal_name_full CrystEngComm
_journal_page_first 3892
_journal_paper_doi 10.1039/c3ce40355f
_journal_volume 15
_journal_year 2013
_chemical_formula_moiety 'C31 H24 Ag F3 N8 O3 S, C30 H24 Ag N8, C F3 O3 S'
_chemical_formula_sum 'C62 H48 Ag2 F6 N16 O6 S2'
_chemical_formula_weight 1507.02
_chemical_name_systematic
;
?
;
_space_group_IT_number 2
_symmetry_cell_setting triclinic
_symmetry_space_group_name_Hall '-P 1'
_symmetry_space_group_name_H-M 'P -1'
_atom_sites_solution_hydrogens geom
_atom_sites_solution_primary direct
_atom_sites_solution_secondary difmap
_audit_creation_method SHELXL-97
_cell_angle_alpha 81.438(2)
_cell_angle_beta 85.256(2)
_cell_angle_gamma 74.156(1)
_cell_formula_units_Z 2
_cell_length_a 12.0012(8)
_cell_length_b 12.6108(8)
_cell_length_c 21.0839(14)
_cell_measurement_reflns_used 9925
_cell_measurement_temperature 173(2)
_cell_measurement_theta_max 24.32
_cell_measurement_theta_min 2.44
_cell_volume 3032.5(3)
_computing_cell_refinement 'APEX2 Software Suite (Bruker, 2007)'
_computing_data_collection 'APEX2 Software Suite (Bruker, 2007)'
_computing_data_reduction 'APEX2 Software Suite (Bruker, 2007)'
_computing_molecular_graphics 'SHELXTL (Sheldrick, 2008)'
_computing_publication_material 'SHELXTL and publCIF (Westrip, 2010)'
_computing_structure_refinement 'SHELXL97 (Sheldrick, 2008)'
_computing_structure_solution 'SIR2002 (Burla et al., 2003)'
_diffrn_ambient_temperature 173(2)
_diffrn_detector_area_resol_mean 8.26
_diffrn_measured_fraction_theta_full 0.988
_diffrn_measured_fraction_theta_max 0.988
_diffrn_measurement_device_type
;
Bruker-Nonius X8kappa APEX II CCD area detector
;
_diffrn_measurement_method 'phi and omega scans with narrow frames'
_diffrn_radiation_monochromator graphite
_diffrn_radiation_source 'fine-focus sealed tube'
_diffrn_radiation_type MoK\a
_diffrn_radiation_wavelength 0.71073
_diffrn_reflns_av_R_equivalents 0.0545
_diffrn_reflns_av_sigmaI/netI 0.0716
_diffrn_reflns_limit_h_max 17
_diffrn_reflns_limit_h_min -16
_diffrn_reflns_limit_k_max 10
_diffrn_reflns_limit_k_min -18
_diffrn_reflns_limit_l_max 26
_diffrn_reflns_limit_l_min -30
_diffrn_reflns_number 58204
_diffrn_reflns_theta_full 30.53
_diffrn_reflns_theta_max 30.53
_diffrn_reflns_theta_min 1.69
_diffrn_standards_decay_% 0
_exptl_absorpt_coefficient_mu 0.801
_exptl_absorpt_correction_T_max 0.7514
_exptl_absorpt_correction_T_min 0.6702
_exptl_absorpt_correction_type multi-scan
_exptl_absorpt_process_details
;
APEX2 Software Suite; Bruker 2005.
;
_exptl_crystal_colour colourless
_exptl_crystal_density_diffrn 1.650
_exptl_crystal_density_method 'not measured'
_exptl_crystal_description block
_exptl_crystal_F_000 1520
_exptl_crystal_size_max 0.50
_exptl_crystal_size_mid 0.46
_exptl_crystal_size_min 0.36
_refine_diff_density_max 1.897
_refine_diff_density_min -1.553
_refine_diff_density_rms 0.117
_refine_ls_extinction_method none
_refine_ls_goodness_of_fit_ref 1.018
_refine_ls_hydrogen_treatment constr
_refine_ls_matrix_type fullcycle
_refine_ls_number_parameters 847
_refine_ls_number_reflns 18544
_refine_ls_number_restraints 0
_refine_ls_restrained_S_all 1.018
_refine_ls_R_factor_all 0.1136
_refine_ls_R_factor_gt 0.0634
_refine_ls_shift/su_max 0.009
_refine_ls_shift/su_mean 0.000
_refine_ls_structure_factor_coef Fsqd
_refine_ls_weighting_details 'calc w=1/[\s^2^(Fo^2^)+(0.0942P)^2^+0.0000P] where P=(Fo^2^+2Fc^2^)/3'
_refine_ls_weighting_scheme calc
_refine_ls_wR_factor_gt 0.1480
_refine_ls_wR_factor_ref 0.1759
_reflns_number_gt 10660
_reflns_number_total 18544
_reflns_threshold_expression >2sigma(I)
_cod_data_source_file c3ce40355f.txt
_cod_data_source_block 17
_cod_depositor_comments
;
The following automatic conversions were performed:

'_symmetry_cell_setting' value 'Triclinic' changed to 'triclinic'
according to /home/saulius/struct/CIF-dictionaries/cif_core.dic
dictionary named 'cif_core.dic' version 2.4.2 from 2011-04-26.

Automatic conversion script
Id: cif_fix_values 1891 2012-01-12 08:04:46Z andrius 
;
_cod_database_code 7209831

loop_
_symmetry_equiv_pos_as_xyz
'x, y, z'
'-x, -y, -z'

loop_
_atom_site_label
_atom_site_type_symbol
_atom_site_fract_x
_atom_site_fract_y
_atom_site_fract_z
_atom_site_U_iso_or_equiv
_atom_site_adp_type
_atom_site_occupancy
_atom_site_symmetry_multiplicity
_atom_site_calc_flag
_atom_site_refinement_flags
Ag1 Ag 0.55236(2) 0.76517(2) 0.061898(13) 0.03781(8) Uani 1 1 d .
N1 N 0.7233(2) 0.7411(2) -0.06368(13) 0.0288(6) Uani 1 1 d .
N2 N 0.6103(2) 0.7700(2) -0.04150(13) 0.0298(6) Uani 1 1 d .
N3 N 0.8481(2) 0.5566(2) -0.03966(13) 0.0292(6) Uani 1 1 d .
N4 N 0.9516(2) 0.5209(2) -0.07224(14) 0.0324(6) Uani 1 1 d .
N5 N 0.3207(2) 0.9039(2) 0.12883(13) 0.0296(6) Uani 1 1 d .
N6 N 0.3898(3) 0.9195(2) 0.07515(14) 0.0328(6) Uani 1 1 d .
N7 N 0.3810(2) 0.7118(2) 0.17443(13) 0.0284(6) Uani 1 1 d .
N8 N 0.4742(2) 0.6580(2) 0.13875(13) 0.0317(6) Uani 1 1 d .
C1 C 0.5494(3) 0.8329(3) -0.08993(16) 0.0326(7) Uani 1 1 d .
H1 H 0.4679 0.8646 -0.0878 0.039 Uiso 1 1 calc R
C2 C 0.6224(3) 0.8460(3) -0.14499(16) 0.0308(7) Uani 1 1 d .
C3 C 0.6075(4) 0.9046(3) -0.20747(18) 0.0395(9) Uani 1 1 d .
H3 H 0.5331 0.9473 -0.2209 0.047 Uiso 1 1 calc R
C4 C 0.7034(4) 0.8982(3) -0.24823(18) 0.0442(10) Uani 1 1 d .
H4 H 0.6951 0.9375 -0.2904 0.053 Uiso 1 1 calc R
C5 C 0.8141(4) 0.8343(3) -0.22885(18) 0.0440(9) Uani 1 1 d .
H5 H 0.8784 0.8311 -0.2586 0.053 Uiso 1 1 calc R
C6 C 0.8321(3) 0.7762(3) -0.16793(17) 0.0345(8) Uani 1 1 d .
H6 H 0.9067 0.7329 -0.1550 0.041 Uiso 1 1 calc R
C7 C 0.7335(3) 0.7852(3) -0.12660(15) 0.0292(7) Uani 1 1 d .
C8 C 0.9599(3) 0.4172(3) -0.07976(17) 0.0340(8) Uani 1 1 d .
H8 H 1.0235 0.3718 -0.1015 0.041 Uiso 1 1 calc R
C9 C 0.8628(3) 0.3812(3) -0.05156(16) 0.0304(7) Uani 1 1 d .
C10 C 0.8261(3) 0.2834(3) -0.04545(17) 0.0356(8) Uani 1 1 d .
H10 H 0.8725 0.2193 -0.0626 0.043 Uiso 1 1 calc R
C11 C 0.7218(3) 0.2830(3) -0.01406(18) 0.0379(8) Uani 1 1 d .
H11 H 0.6962 0.2172 -0.0093 0.045 Uiso 1 1 calc R
C12 C 0.6517(3) 0.3766(3) 0.01124(17) 0.0372(8) Uani 1 1 d .
H12 H 0.5800 0.3726 0.0328 0.045 Uiso 1 1 calc R
C13 C 0.6841(3) 0.4747(3) 0.00555(17) 0.0338(8) Uani 1 1 d .
H13 H 0.6361 0.5387 0.0221 0.041 Uiso 1 1 calc R
C14 C 0.7912(3) 0.4750(3) -0.02574(15) 0.0280(7) Uani 1 1 d .
C15 C 0.8124(3) 0.6688(3) -0.02367(16) 0.0296(7) Uani 1 1 d .
H15A H 0.7835 0.6670 0.0217 0.036 Uiso 1 1 calc R
H15B H 0.8806 0.6996 -0.0280 0.036 Uiso 1 1 calc R
C16 C 0.3208(3) 0.9859(3) 0.03117(17) 0.0353(8) Uani 1 1 d .
H16 H 0.3464 1.0102 -0.0109 0.042 Uiso 1 1 calc R
C17 C 0.2051(3) 1.0156(3) 0.05491(17) 0.0342(8) Uani 1 1 d .
C18 C 0.0989(4) 1.0796(3) 0.0308(2) 0.0442(10) Uani 1 1 d .
H18 H 0.0948 1.1174 -0.0118 0.053 Uiso 1 1 calc R
C19 C 0.0015(4) 1.0863(3) 0.0695(2) 0.0469(10) Uani 1 1 d .
H19 H -0.0714 1.1279 0.0533 0.056 Uiso 1 1 calc R
C20 C 0.0067(3) 1.0329(3) 0.1334(2) 0.0430(9) Uani 1 1 d .
H20 H -0.0629 1.0414 0.1595 0.052 Uiso 1 1 calc R
C21 C 0.1079(3) 0.9695(3) 0.15896(18) 0.0340(8) Uani 1 1 d .
H21 H 0.1108 0.9335 0.2019 0.041 Uiso 1 1 calc R
C22 C 0.2066(3) 0.9604(3) 0.11850(17) 0.0302(7) Uani 1 1 d .
C23 C 0.4617(3) 0.5577(3) 0.13605(16) 0.0339(8) Uani 1 1 d .
H23 H 0.5154 0.5021 0.1150 0.041 Uiso 1 1 calc R
C24 C 0.3575(3) 0.5445(3) 0.16884(16) 0.0314(7) Uani 1 1 d .
C25 C 0.3015(4) 0.4585(3) 0.18008(17) 0.0405(9) Uani 1 1 d .
H25 H 0.3350 0.3890 0.1648 0.049 Uiso 1 1 calc R
C26 C 0.1969(4) 0.4785(3) 0.21382(18) 0.0433(9) Uani 1 1 d .
H26 H 0.1570 0.4220 0.2217 0.052 Uiso 1 1 calc R
C27 C 0.1473(3) 0.5806(3) 0.23701(18) 0.0390(8) Uani 1 1 d .
H27 H 0.0743 0.5913 0.2599 0.047 Uiso 1 1 calc R
C28 C 0.2007(3) 0.6656(3) 0.22778(16) 0.0318(7) Uani 1 1 d .
H28 H 0.1673 0.7340 0.2442 0.038 Uiso 1 1 calc R
C29 C 0.3073(3) 0.6455(3) 0.19275(15) 0.0296(7) Uani 1 1 d .
C30 C 0.3676(3) 0.8270(3) 0.18352(15) 0.0281(7) Uani 1 1 d .
H30A H 0.3156 0.8442 0.2217 0.034 Uiso 1 1 calc R
H30B H 0.4440 0.8366 0.1917 0.034 Uiso 1 1 calc R
S1 S 0.70878(8) 0.86350(8) 0.15797(4) 0.0373(2) Uani 1 1 d .
F1 F 0.8647(2) 0.69435(19) 0.21121(13) 0.0585(7) Uani 1 1 d .
F2 F 0.93537(17) 0.81222(18) 0.14870(11) 0.0472(5) Uani 1 1 d .
F3 F 0.8632(2) 0.8500(2) 0.24150(11) 0.0587(7) Uani 1 1 d .
O1 O 0.7200(2) 0.8088(3) 0.10139(12) 0.0504(7) Uani 1 1 d .
O2 O 0.6303(2) 0.8306(3) 0.20780(13) 0.0530(8) Uani 1 1 d .
O3 O 0.7005(3) 0.9802(2) 0.14524(16) 0.0660(9) Uani 1 1 d .
C31 C 0.8510(3) 0.8022(3) 0.19129(18) 0.0364(8) Uani 1 1 d .
Ag2 Ag 0.56175(3) 0.65409(3) 0.592753(16) 0.05566(9) Uani 1 1 d .
N9 N 0.6159(2) 0.8776(2) 0.51736(14) 0.0343(7) Uani 1 1 d .
N10 N 0.5457(2) 0.8087(3) 0.51500(15) 0.0392(7) Uani 1 1 d .
N11 N 0.7594(3) 0.7819(3) 0.59395(14) 0.0358(7) Uani 1 1 d .
N12 N 0.7408(3) 0.6784(3) 0.60923(15) 0.0427(8) Uani 1 1 d .
N13 N 0.4189(3) 0.4712(2) 0.62553(14) 0.0350(7) Uani 1 1 d .
N14 N 0.4410(3) 0.5507(3) 0.57810(14) 0.0397(7) Uani 1 1 d .
N15 N 0.4394(3) 0.5460(2) 0.71973(14) 0.0352(7) Uani 1 1 d .
N16 N 0.4941(3) 0.6296(3) 0.70605(15) 0.0460(8) Uani 1 1 d .
C32 C 0.5211(3) 0.8174(3) 0.45415(18) 0.0416(9) Uani 1 1 d .
H32 H 0.4736 0.7786 0.4387 0.050 Uiso 1 1 calc R
C33 C 0.5747(3) 0.8919(3) 0.41535(17) 0.0341(8) Uani 1 1 d .
C34 C 0.5812(3) 0.9294(3) 0.34909(18) 0.0415(9) Uani 1 1 d .
H34 H 0.5409 0.9048 0.3197 0.050 Uiso 1 1 calc R
C35 C 0.6465(4) 1.0013(4) 0.32837(19) 0.0483(10) Uani 1 1 d .
H35 H 0.6530 1.0261 0.2838 0.058 Uiso 1 1 calc R
C36 C 0.7043(4) 1.0396(4) 0.3715(2) 0.0515(11) Uani 1 1 d .
H36 H 0.7476 1.0914 0.3553 0.062 Uiso 1 1 calc R
C37 C 0.7007(3) 1.0048(3) 0.43654(19) 0.0439(9) Uani 1 1 d .
H37 H 0.7398 1.0311 0.4657 0.053 Uiso 1 1 calc R
C38 C 0.6366(3) 0.9290(3) 0.45671(17) 0.0331(8) Uani 1 1 d .
C39 C 0.8395(4) 0.6099(3) 0.62687(18) 0.0455(9) Uani 1 1 d .
H39 H 0.8511 0.5322 0.6393 0.055 Uiso 1 1 calc R
C40 C 0.9267(3) 0.6662(3) 0.62511(18) 0.0414(9) Uani 1 1 d .
C41 C 1.0451(4) 0.6365(4) 0.6407(2) 0.0579(12) Uani 1 1 d .
H41 H 1.0841 0.5619 0.6559 0.069 Uiso 1 1 calc R
C42 C 1.1003(4) 0.7176(4) 0.6332(3) 0.0701(15) Uani 1 1 d .
H42 H 1.1797 0.6989 0.6429 0.084 Uiso 1 1 calc R
C43 C 1.0447(4) 0.8285(4) 0.6115(3) 0.0670(14) Uani 1 1 d .
H43 H 1.0872 0.8828 0.6076 0.080 Uiso 1 1 calc R
C44 C 0.9297(3) 0.8613(4) 0.5955(2) 0.0472(10) Uani 1 1 d .
H44 H 0.8920 0.9363 0.5803 0.057 Uiso 1 1 calc R
C45 C 0.8726(3) 0.7773(3) 0.60318(16) 0.0358(8) Uani 1 1 d .
C46 C 0.6635(3) 0.8779(3) 0.57748(16) 0.0367(8) Uani 1 1 d .
H46A H 0.6017 0.8802 0.6118 0.044 Uiso 1 1 calc R
H46B H 0.6901 0.9460 0.5755 0.044 Uiso 1 1 calc R
C47 C 0.3677(3) 0.5626(3) 0.53273(18) 0.0414(9) Uani 1 1 d .
H47 H 0.3640 0.6128 0.4941 0.050 Uiso 1 1 calc R
C48 C 0.2955(3) 0.4903(3) 0.54959(18) 0.0383(8) Uani 1 1 d .
C49 C 0.2054(4) 0.4668(3) 0.5201(2) 0.0498(10) Uani 1 1 d .
H49 H 0.1803 0.5051 0.4793 0.060 Uiso 1 1 calc R
C50 C 0.1547(4) 0.3870(4) 0.5518(2) 0.0534(11) Uani 1 1 d .
H50 H 0.0947 0.3691 0.5324 0.064 Uiso 1 1 calc R
C51 C 0.1905(4) 0.3316(3) 0.6125(2) 0.0506(10) Uani 1 1 d .
H51 H 0.1533 0.2774 0.6332 0.061 Uiso 1 1 calc R
C52 C 0.2773(3) 0.3532(3) 0.64287(19) 0.0398(8) Uani 1 1 d .
H52 H 0.3008 0.3156 0.6840 0.048 Uiso 1 1 calc R
C53 C 0.3296(3) 0.4337(3) 0.60988(16) 0.0339(8) Uani 1 1 d .
C54 C 0.4397(4) 0.7074(3) 0.74039(19) 0.0482(10) Uani 1 1 d .
H54 H 0.4605 0.7748 0.7405 0.058 Uiso 1 1 calc R
C55 C 0.3458(3) 0.6791(3) 0.77755(18) 0.0419(9) Uani 1 1 d .
C56 C 0.2611(4) 0.7273(4) 0.8223(2) 0.0556(12) Uani 1 1 d .
H56 H 0.2587 0.7978 0.8340 0.067 Uiso 1 1 calc R
C57 C 0.1826(4) 0.6719(4) 0.8489(2) 0.0594(12) Uani 1 1 d .
H57 H 0.1243 0.7043 0.8788 0.071 Uiso 1 1 calc R
C58 C 0.1870(4) 0.5674(4) 0.8324(2) 0.0577(12) Uani 1 1 d .
H58 H 0.1311 0.5304 0.8518 0.069 Uiso 1 1 calc R
C59 C 0.2688(3) 0.5159(4) 0.78942(18) 0.0442(9) Uani 1 1 d .
H59 H 0.2714 0.4446 0.7789 0.053 Uiso 1 1 calc R
C60 C 0.3470(3) 0.5744(3) 0.76241(16) 0.0337(8) Uani 1 1 d .
C61 C 0.4749(3) 0.4520(3) 0.68523(17) 0.0363(8) Uani 1 1 d .
H61A H 0.4568 0.3870 0.7121 0.044 Uiso 1 1 calc R
H61B H 0.5599 0.4342 0.6767 0.044 Uiso 1 1 calc R
S2 S 0.76462(8) 0.18183(8) 0.62157(5) 0.0376(2) Uani 1 1 d .
F4 F 0.8912(3) 0.2673(3) 0.53290(15) 0.1016(12) Uani 1 1 d .
F5 F 0.9260(3) 0.2814(3) 0.62803(17) 0.0983(11) Uani 1 1 d .
F6 F 0.9859(2) 0.1247(3) 0.59107(17) 0.0882(10) Uani 1 1 d .
O4 O 0.6829(3) 0.2888(3) 0.61810(16) 0.0631(9) Uani 1 1 d .
O5 O 0.7911(3) 0.1267(3) 0.68457(13) 0.0546(8) Uani 1 1 d .
O6 O 0.7484(3) 0.1123(3) 0.57728(15) 0.0605(8) Uani 1 1 d .
C62 C 0.8994(4) 0.2151(4) 0.5917(2) 0.0541(11) Uani 1 1 d .

loop_
_atom_site_aniso_label
_atom_site_aniso_U_11
_atom_site_aniso_U_22
_atom_site_aniso_U_33
_atom_site_aniso_U_23
_atom_site_aniso_U_13
_atom_site_aniso_U_12
Ag1 0.03227(15) 0.04161(15) 0.04089(15) -0.00660(12) 0.00794(11) -0.01418(12)
N1 0.0256(14) 0.0285(14) 0.0346(15) -0.0054(12) 0.0035(11) -0.0115(11)
N2 0.0245(14) 0.0250(13) 0.0406(16) -0.0058(12) 0.0040(12) -0.0085(11)
N3 0.0244(14) 0.0275(14) 0.0358(15) -0.0045(12) 0.0012(11) -0.0077(11)
N4 0.0240(14) 0.0316(15) 0.0407(16) -0.0049(13) 0.0038(12) -0.0076(12)
N5 0.0293(15) 0.0231(13) 0.0369(15) -0.0019(12) 0.0021(12) -0.0099(11)
N6 0.0364(16) 0.0257(14) 0.0392(16) -0.0070(13) 0.0069(13) -0.0144(12)
N7 0.0265(14) 0.0257(13) 0.0345(15) -0.0026(12) 0.0007(11) -0.0105(11)
N8 0.0274(15) 0.0286(14) 0.0384(16) -0.0037(12) 0.0020(12) -0.0080(12)
C1 0.0272(17) 0.0298(17) 0.0414(19) -0.0093(15) -0.0013(15) -0.0062(14)
C2 0.040(2) 0.0245(15) 0.0340(18) -0.0100(14) -0.0020(15) -0.0146(14)
C3 0.052(2) 0.0264(17) 0.042(2) -0.0033(16) -0.0075(18) -0.0132(16)
C4 0.072(3) 0.037(2) 0.0303(19) -0.0031(16) -0.0022(19) -0.026(2)
C5 0.061(3) 0.046(2) 0.036(2) -0.0134(18) 0.0142(18) -0.033(2)
C6 0.0361(19) 0.0324(18) 0.0394(19) -0.0081(15) 0.0057(15) -0.0170(15)
C7 0.0347(18) 0.0245(15) 0.0325(17) -0.0053(14) 0.0044(14) -0.0157(14)
C8 0.0262(17) 0.0323(18) 0.043(2) -0.0095(16) 0.0025(15) -0.0053(14)
C9 0.0309(18) 0.0273(16) 0.0327(17) -0.0056(14) -0.0047(14) -0.0051(14)
C10 0.035(2) 0.0291(17) 0.042(2) -0.0066(15) -0.0076(16) -0.0057(15)
C11 0.042(2) 0.0265(17) 0.050(2) -0.0022(16) -0.0107(17) -0.0149(15)
C12 0.0310(19) 0.0371(19) 0.046(2) 0.0001(17) -0.0023(16) -0.0159(15)
C13 0.0271(17) 0.0309(17) 0.044(2) -0.0076(16) 0.0028(15) -0.0095(14)
C14 0.0264(16) 0.0253(15) 0.0327(17) -0.0022(14) -0.0027(13) -0.0081(13)
C15 0.0263(17) 0.0284(16) 0.0375(18) -0.0072(14) 0.0015(14) -0.0120(13)
C16 0.051(2) 0.0221(15) 0.0343(18) -0.0020(14) 0.0013(16) -0.0137(15)
C17 0.046(2) 0.0188(15) 0.041(2) -0.0070(14) -0.0079(16) -0.0113(14)
C18 0.057(3) 0.0268(18) 0.050(2) -0.0077(17) -0.020(2) -0.0068(17)
C19 0.041(2) 0.0294(19) 0.070(3) -0.0060(19) -0.018(2) -0.0045(16)
C20 0.0289(19) 0.0299(18) 0.071(3) -0.0076(19) -0.0027(18) -0.0089(15)
C21 0.0317(18) 0.0253(16) 0.047(2) -0.0004(15) -0.0001(15) -0.0136(14)
C22 0.0297(17) 0.0204(15) 0.0433(19) -0.0051(14) -0.0049(15) -0.0100(13)
C23 0.043(2) 0.0261(16) 0.0313(18) -0.0037(14) -0.0046(15) -0.0051(15)
C24 0.0366(19) 0.0258(16) 0.0329(18) -0.0003(14) -0.0065(15) -0.0105(14)
C25 0.058(3) 0.0296(18) 0.041(2) -0.0025(16) -0.0083(18) -0.0215(17)
C26 0.052(2) 0.040(2) 0.047(2) 0.0032(18) -0.0081(18) -0.0303(19)
C27 0.035(2) 0.041(2) 0.044(2) 0.0043(17) -0.0030(16) -0.0202(16)
C28 0.0290(18) 0.0293(16) 0.0391(19) -0.0015(15) -0.0005(14) -0.0131(14)
C29 0.0312(18) 0.0268(16) 0.0322(17) 0.0017(14) -0.0044(14) -0.0120(14)
C30 0.0283(17) 0.0257(15) 0.0331(17) -0.0054(14) 0.0026(13) -0.0124(13)
S1 0.0263(4) 0.0473(5) 0.0402(5) -0.0124(4) -0.0001(4) -0.0097(4)
F1 0.0455(14) 0.0413(13) 0.0848(18) 0.0088(12) 0.0027(12) -0.0154(11)
F2 0.0296(11) 0.0495(13) 0.0676(14) -0.0118(11) 0.0138(10) -0.0215(10)
F3 0.0444(14) 0.0850(19) 0.0550(14) -0.0273(14) -0.0083(11) -0.0199(13)
O1 0.0411(16) 0.077(2) 0.0432(15) -0.0192(15) 0.0033(12) -0.0272(15)
O2 0.0298(14) 0.092(2) 0.0454(15) -0.0226(16) 0.0073(12) -0.0248(15)
O3 0.064(2) 0.0395(16) 0.087(2) -0.0068(16) -0.0182(18) 0.0026(15)
C31 0.0283(18) 0.0375(19) 0.046(2) -0.0094(17) 0.0073(15) -0.0140(15)
Ag2 0.0494(2) 0.0675(2) 0.0577(2) 0.00475(17) 0.00507(16) -0.03728(17)
N9 0.0274(15) 0.0400(16) 0.0393(16) -0.0050(14) -0.0028(12) -0.0148(13)
N10 0.0245(15) 0.0428(17) 0.0517(19) -0.0022(15) -0.0024(13) -0.0130(13)
N11 0.0323(16) 0.0406(17) 0.0361(16) -0.0007(13) 0.0000(13) -0.0149(13)
N12 0.0422(19) 0.0479(19) 0.0406(17) 0.0053(15) -0.0052(14) -0.0214(16)
N13 0.0357(17) 0.0362(16) 0.0349(16) -0.0031(13) 0.0013(13) -0.0146(13)
N14 0.0404(18) 0.0456(18) 0.0344(16) -0.0001(14) 0.0031(13) -0.0176(15)
N15 0.0342(16) 0.0354(16) 0.0388(16) -0.0037(13) 0.0019(13) -0.0155(13)
N16 0.053(2) 0.052(2) 0.0422(18) -0.0012(16) 0.0018(15) -0.0329(17)
C32 0.033(2) 0.043(2) 0.053(2) -0.0049(18) -0.0087(17) -0.0158(17)
C33 0.0271(18) 0.0332(18) 0.042(2) -0.0103(16) -0.0026(15) -0.0050(14)
C34 0.042(2) 0.0361(19) 0.045(2) -0.0111(17) -0.0090(17) -0.0018(17)
C35 0.047(2) 0.057(3) 0.036(2) -0.0028(19) -0.0006(18) -0.010(2)
C36 0.047(2) 0.062(3) 0.051(2) 0.008(2) -0.0023(19) -0.031(2)
C37 0.037(2) 0.051(2) 0.048(2) -0.0032(19) -0.0077(17) -0.0191(18)
C38 0.0233(17) 0.0349(18) 0.0406(19) -0.0057(16) -0.0007(14) -0.0064(14)
C39 0.051(2) 0.045(2) 0.040(2) 0.0015(18) -0.0072(18) -0.0148(19)
C40 0.036(2) 0.047(2) 0.038(2) -0.0081(18) -0.0046(16) -0.0045(17)
C41 0.040(2) 0.057(3) 0.069(3) -0.011(2) -0.015(2) 0.005(2)
C42 0.029(2) 0.070(3) 0.111(4) -0.015(3) -0.020(2) -0.006(2)
C43 0.036(2) 0.067(3) 0.106(4) -0.014(3) -0.008(2) -0.023(2)
C44 0.031(2) 0.049(2) 0.063(3) -0.007(2) -0.0015(18) -0.0122(18)
C45 0.0288(18) 0.045(2) 0.0333(18) -0.0074(16) 0.0011(14) -0.0092(16)
C46 0.0272(18) 0.047(2) 0.0369(19) -0.0083(17) 0.0040(15) -0.0112(16)
C47 0.045(2) 0.045(2) 0.0340(19) 0.0009(17) 0.0013(16) -0.0152(18)
C48 0.039(2) 0.0383(19) 0.040(2) -0.0077(17) -0.0004(16) -0.0130(16)
C49 0.058(3) 0.048(2) 0.046(2) -0.0035(19) -0.015(2) -0.017(2)
C50 0.054(3) 0.053(3) 0.065(3) -0.013(2) -0.013(2) -0.028(2)
C51 0.058(3) 0.041(2) 0.061(3) -0.009(2) 0.002(2) -0.027(2)
C52 0.043(2) 0.0300(18) 0.047(2) -0.0047(16) 0.0017(17) -0.0123(16)
C53 0.0327(19) 0.0312(17) 0.0362(19) -0.0085(15) 0.0021(15) -0.0048(15)
C54 0.057(3) 0.042(2) 0.052(2) -0.003(2) -0.006(2) -0.025(2)
C55 0.044(2) 0.038(2) 0.043(2) -0.0054(17) -0.0086(17) -0.0086(17)
C56 0.058(3) 0.048(2) 0.058(3) -0.023(2) -0.009(2) 0.001(2)
C57 0.040(2) 0.075(3) 0.061(3) -0.028(3) 0.009(2) -0.005(2)
C58 0.035(2) 0.086(4) 0.055(3) -0.014(3) 0.0136(19) -0.024(2)
C59 0.035(2) 0.053(2) 0.048(2) -0.0097(19) 0.0041(17) -0.0169(18)
C60 0.0277(18) 0.0374(19) 0.0358(18) -0.0038(16) -0.0026(14) -0.0088(15)
C61 0.0301(18) 0.0383(19) 0.0392(19) -0.0044(16) -0.0022(15) -0.0072(15)
S2 0.0305(5) 0.0404(5) 0.0445(5) -0.0115(4) 0.0004(4) -0.0114(4)
F4 0.140(3) 0.086(2) 0.071(2) 0.0086(18) 0.042(2) -0.042(2)
F5 0.095(2) 0.120(3) 0.117(3) -0.045(2) 0.030(2) -0.086(2)
F6 0.0386(15) 0.090(2) 0.130(3) -0.009(2) 0.0181(16) -0.0158(15)
O4 0.0537(19) 0.0519(18) 0.077(2) -0.0197(17) -0.0058(16) 0.0039(15)
O5 0.065(2) 0.0607(19) 0.0427(16) 0.0009(14) 0.0060(14) -0.0308(16)
O6 0.0484(18) 0.0601(19) 0.080(2) -0.0370(17) -0.0127(16) -0.0094(15)
C62 0.055(3) 0.058(3) 0.051(3) -0.005(2) 0.011(2) -0.022(2)

loop_
_atom_type_symbol
_atom_type_description
_atom_type_scat_dispersion_real
_atom_type_scat_dispersion_imag
_atom_type_scat_source
C C 0.0033 0.0016 'International Tables Vol C Tables 4.2.6.8 and 6.1.1.4'
H H 0.0000 0.0000 'International Tables Vol C Tables 4.2.6.8 and 6.1.1.4'
N N 0.0061 0.0033 'International Tables Vol C Tables 4.2.6.8 and 6.1.1.4'
O O 0.0106 0.0060 'International Tables Vol C Tables 4.2.6.8 and 6.1.1.4'
F F 0.0171 0.0103 'International Tables Vol C Tables 4.2.6.8 and 6.1.1.4'
S S 0.1246 0.1234 'International Tables Vol C Tables 4.2.6.8 and 6.1.1.4'
Ag Ag -0.8971 1.1015 'International Tables Vol C Tables 4.2.6.8 and 6.1.1.4'

loop_
_geom_angle_atom_site_label_1
_geom_angle_atom_site_label_2
_geom_angle_atom_site_label_3
_geom_angle
N2 Ag1 N8 139.27(10)
N2 Ag1 N6 109.50(10)
N8 Ag1 N6 89.93(10)
N2 Ag1 O1 97.65(9)
N8 Ag1 O1 110.98(10)
N6 Ag1 O1 106.55(10)
N2 N1 C7 110.6(3)
N2 N1 C15 121.1(3)
C7 N1 C15 128.3(3)
C1 N2 N1 106.7(3)
C1 N2 Ag1 125.2(2)
N1 N2 Ag1 124.7(2)
N4 N3 C14 111.9(3)
N4 N3 C15 119.8(3)
C14 N3 C15 128.4(3)
C8 N4 N3 105.8(3)
N6 N5 C22 110.9(3)
N6 N5 C30 120.4(3)
C22 N5 C30 128.3(3)
C16 N6 N5 106.6(3)
C16 N6 Ag1 129.2(2)
N5 N6 Ag1 114.14(19)
N8 N7 C29 110.6(3)
N8 N7 C30 119.7(3)
C29 N7 C30 129.5(3)
C23 N8 N7 106.9(3)
C23 N8 Ag1 127.6(2)
N7 N8 Ag1 116.78(19)
N2 C1 C2 110.8(3)
N2 C1 H1 124.6
C2 C1 H1 124.6
C7 C2 C3 119.3(3)
C7 C2 C1 105.0(3)
C3 C2 C1 135.7(3)
C4 C3 C2 118.2(4)
C4 C3 H3 120.9
C2 C3 H3 120.9
C3 C4 C5 121.3(3)
C3 C4 H4 119.4
C5 C4 H4 119.4
C6 C5 C4 122.2(4)
C6 C5 H5 118.9
C4 C5 H5 118.9
C5 C6 C7 115.7(3)
C5 C6 H6 122.1
C7 C6 H6 122.1
N1 C7 C2 107.0(3)
N1 C7 C6 129.8(3)
C2 C7 C6 123.3(3)
N4 C8 C9 112.1(3)
N4 C8 H8 124.0
C9 C8 H8 124.0
C10 C9 C14 119.3(3)
C10 C9 C8 136.5(3)
C14 C9 C8 104.2(3)
C11 C10 C9 118.1(3)
C11 C10 H10 120.9
C9 C10 H10 120.9
C10 C11 C12 122.0(3)
C10 C11 H11 119.0
C12 C11 H11 119.0
C13 C12 C11 121.6(3)
C13 C12 H12 119.2
C11 C12 H12 119.2
C12 C13 C14 116.6(3)
C12 C13 H13 121.7
C14 C13 H13 121.7
N3 C14 C13 131.5(3)
N3 C14 C9 106.0(3)
C13 C14 C9 122.4(3)
N1 C15 N3 113.0(3)
N1 C15 H15A 109.0
N3 C15 H15A 109.0
N1 C15 H15B 109.0
N3 C15 H15B 109.0
H15A C15 H15B 107.8
N6 C16 C17 111.4(3)
N6 C16 H16 124.3
C17 C16 H16 124.3
C18 C17 C16 136.2(4)
C18 C17 C22 118.7(4)
C16 C17 C22 105.1(3)
C19 C18 C17 118.5(4)
C19 C18 H18 120.7
C17 C18 H18 120.7
C18 C19 C20 121.3(4)
C18 C19 H19 119.4
C20 C19 H19 119.4
C21 C20 C19 122.3(4)
C21 C20 H20 118.9
C19 C20 H20 118.9
C20 C21 C22 116.1(3)
C20 C21 H21 121.9
C22 C21 H21 121.9
N5 C22 C21 131.0(3)
N5 C22 C17 106.0(3)
C21 C22 C17 123.0(3)
N8 C23 C24 110.8(3)
N8 C23 H23 124.6
C24 C23 H23 124.6
C29 C24 C25 120.1(3)
C29 C24 C23 105.0(3)
C25 C24 C23 134.9(3)
C26 C25 C24 117.6(4)
C26 C25 H25 121.2
C24 C25 H25 121.2
C25 C26 C27 121.5(3)
C25 C26 H26 119.2
C27 C26 H26 119.2
C28 C27 C26 122.3(4)
C28 C27 H27 118.9
C26 C27 H27 118.9
C27 C28 C29 116.2(3)
C27 C28 H28 121.9
C29 C28 H28 121.9
N7 C29 C24 106.8(3)
N7 C29 C28 131.0(3)
C24 C29 C28 122.2(3)
N5 C30 N7 112.4(3)
N5 C30 H30A 109.1
N7 C30 H30A 109.1
N5 C30 H30B 109.1
N7 C30 H30B 109.1
H30A C30 H30B 107.9
O3 S1 O2 116.0(2)
O3 S1 O1 114.6(2)
O2 S1 O1 114.41(18)
O3 S1 C31 104.36(18)
O2 S1 C31 103.52(17)
O1 S1 C31 101.43(17)
S1 O1 Ag1 121.06(15)
F2 C31 F3 107.9(3)
F2 C31 F1 107.9(3)
F3 C31 F1 107.6(3)
F2 C31 S1 111.9(3)
F3 C31 S1 111.2(2)
F1 C31 S1 110.2(3)
N14 Ag2 N12 153.56(12)
N14 Ag2 N10 112.66(11)
N12 Ag2 N10 84.97(11)
N14 Ag2 N16 84.46(11)
N12 Ag2 N16 97.71(11)
N10 Ag2 N16 133.41(11)
N10 N9 C38 110.7(3)
N10 N9 C46 118.4(3)
C38 N9 C46 130.6(3)
C32 N10 N9 106.5(3)
C32 N10 Ag2 127.5(3)
N9 N10 Ag2 118.8(2)
N12 N11 C45 110.3(3)
N12 N11 C46 120.2(3)
C45 N11 C46 129.1(3)
C39 N12 N11 107.0(3)
C39 N12 Ag2 133.4(3)
N11 N12 Ag2 119.4(2)
C53 N13 N14 110.4(3)
C53 N13 C61 129.4(3)
N14 N13 C61 119.3(3)
C47 N14 N13 107.1(3)
C47 N14 Ag2 130.7(3)
N13 N14 Ag2 121.3(2)
C60 N15 N16 110.7(3)
C60 N15 C61 129.6(3)
N16 N15 C61 119.4(3)
C54 N16 N15 106.6(3)
C54 N16 Ag2 127.1(3)
N15 N16 Ag2 112.7(2)
N10 C32 C33 111.0(3)
N10 C32 H32 124.5
C33 C32 H32 124.5
C38 C33 C32 105.9(3)
C38 C33 C34 118.8(4)
C32 C33 C34 135.2(4)
C35 C34 C33 118.3(4)
C35 C34 H34 120.8
C33 C34 H34 120.8
C34 C35 C36 121.2(4)
C34 C35 H35 119.4
C36 C35 H35 119.4
C37 C36 C35 122.3(4)
C37 C36 H36 118.8
C35 C36 H36 118.8
C36 C37 C38 115.8(4)
C36 C37 H37 122.1
C38 C37 H37 122.1
N9 C38 C37 130.6(3)
N9 C38 C33 105.9(3)
C37 C38 C33 123.4(3)
N12 C39 C40 111.2(4)
N12 C39 H39 124.4
C40 C39 H39 124.4
C45 C40 C39 105.0(3)
C45 C40 C41 119.1(4)
C39 C40 C41 135.9(4)
C42 C41 C40 117.9(4)
C42 C41 H41 121.1
C40 C41 H41 121.1
C41 C42 C43 122.3(4)
C41 C42 H42 118.8
C43 C42 H42 118.8
C44 C43 C42 121.9(4)
C44 C43 H43 119.1
C42 C43 H43 119.1
C43 C44 C45 115.8(4)
C43 C44 H44 122.1
C45 C44 H44 122.1
N11 C45 C44 130.6(3)
N11 C45 C40 106.3(3)
C44 C45 C40 123.0(3)
N9 C46 N11 113.2(3)
N9 C46 H46A 108.9
N11 C46 H46A 108.9
N9 C46 H46B 108.9
N11 C46 H46B 108.9
H46A C46 H46B 107.8
N14 C47 C48 110.4(3)
N14 C47 H47 124.8
C48 C47 H47 124.8
C53 C48 C49 119.5(4)
C53 C48 C47 105.4(3)
C49 C48 C47 135.0(4)
C50 C49 C48 118.3(4)
C50 C49 H49 120.8
C48 C49 H49 120.8
C49 C50 C51 120.9(4)
C49 C50 H50 119.5
C51 C50 H50 119.5
C52 C51 C50 122.3(4)
C52 C51 H51 118.9
C50 C51 H51 118.9
C51 C52 C53 116.5(4)
C51 C52 H52 121.7
C53 C52 H52 121.7
N13 C53 C48 106.6(3)
N13 C53 C52 131.0(3)
C48 C53 C52 122.4(3)
N16 C54 C55 111.7(4)
N16 C54 H54 124.2
C55 C54 H54 124.2
C60 C55 C56 118.5(4)
C60 C55 C54 104.7(3)
C56 C55 C54 136.8(4)
C57 C56 C55 119.2(4)
C57 C56 H56 120.4
C55 C56 H56 120.4
C56 C57 C58 120.4(4)
C56 C57 H57 119.8
C58 C57 H57 119.8
C59 C58 C57 122.7(4)
C59 C58 H58 118.6
C57 C58 H58 118.6
C58 C59 C60 115.9(4)
C58 C59 H59 122.1
C60 C59 H59 122.1
N15 C60 C59 130.4(3)
N15 C60 C55 106.3(3)
C59 C60 C55 123.3(3)
N15 C61 N13 112.3(3)
N15 C61 H61A 109.1
N13 C61 H61A 109.1
N15 C61 H61B 109.1
N13 C61 H61B 109.1
H61A C61 H61B 107.9
O5 S2 O4 115.6(2)
O5 S2 O6 114.8(2)
O4 S2 O6 114.89(19)
O5 S2 C62 102.8(2)
O4 S2 C62 102.9(2)
O6 S2 C62 103.2(2)
F4 C62 F6 107.3(4)
F4 C62 F5 107.1(4)
F6 C62 F5 108.7(4)
F4 C62 S2 111.6(4)
F6 C62 S2 111.4(3)
F5 C62 S2 110.5(3)

loop_
_geom_bond_atom_site_label_1
_geom_bond_atom_site_label_2
_geom_bond_distance
Ag1 N2 2.230(3)
Ag1 N8 2.263(3)
Ag1 N6 2.381(3)
Ag1 O1 2.462(3)
N1 N2 1.366(4)
N1 C7 1.369(4)
N1 C15 1.440(4)
N2 C1 1.331(4)
N3 N4 1.365(4)
N3 C14 1.369(4)
N3 C15 1.444(4)
N4 C8 1.316(4)
N5 N6 1.369(4)
N5 C22 1.379(4)
N5 C30 1.436(4)
N6 C16 1.328(4)
N7 N8 1.369(4)
N7 C29 1.371(4)
N7 C30 1.457(4)
N8 C23 1.324(4)
C1 C2 1.413(5)
C1 H1 0.9500
C2 C7 1.399(5)
C2 C3 1.411(5)
C3 C4 1.369(5)
C3 H3 0.9500
C4 C5 1.410(6)
C4 H4 0.9500
C5 C6 1.383(5)
C5 H5 0.9500
C6 C7 1.399(5)
C6 H6 0.9500
C8 C9 1.419(5)
C8 H8 0.9500
C9 C10 1.404(5)
C9 C14 1.411(4)
C10 C11 1.368(5)
C10 H10 0.9500
C11 C12 1.399(5)
C11 H11 0.9500
C12 C13 1.381(5)
C12 H12 0.9500
C13 C14 1.395(5)
C13 H13 0.9500
C15 H15A 0.9900
C15 H15B 0.9900
C16 C17 1.406(5)
C16 H16 0.9500
C17 C18 1.399(5)
C17 C22 1.415(5)
C18 C19 1.360(6)
C18 H18 0.9500
C19 C20 1.411(6)
C19 H19 0.9500
C20 C21 1.362(5)
C20 H20 0.9500
C21 C22 1.390(5)
C21 H21 0.9500
C23 C24 1.417(5)
C23 H23 0.9500
C24 C29 1.400(5)
C24 C25 1.407(5)
C25 C26 1.371(6)
C25 H25 0.9500
C26 C27 1.404(5)
C26 H26 0.9500
C27 C28 1.375(5)
C27 H27 0.9500
C28 C29 1.404(5)
C28 H28 0.9500
C30 H30A 0.9900
C30 H30B 0.9900
S1 O3 1.433(3)
S1 O2 1.443(3)
S1 O1 1.444(3)
S1 C31 1.822(4)
F1 C31 1.332(4)
F2 C31 1.317(4)
F3 C31 1.330(4)
Ag2 N14 2.263(3)
Ag2 N12 2.312(3)
Ag2 N10 2.328(3)
Ag2 N16 2.461(3)
N9 N10 1.374(4)
N9 C38 1.380(4)
N9 C46 1.433(4)
N10 C32 1.322(5)
N11 N12 1.370(4)
N11 C45 1.373(4)
N11 C46 1.446(4)
N12 C39 1.307(5)
N13 C53 1.365(5)
N13 N14 1.370(4)
N13 C61 1.433(4)
N14 C47 1.318(5)
N15 C60 1.371(4)
N15 N16 1.372(4)
N15 C61 1.431(5)
N16 C54 1.303(5)
C32 C33 1.407(5)
C32 H32 0.9500
C33 C38 1.397(5)
C33 C34 1.409(5)
C34 C35 1.357(6)
C34 H34 0.9500
C35 C36 1.400(6)
C35 H35 0.9500
C36 C37 1.377(5)
C36 H36 0.9500
C37 C38 1.383(5)
C37 H37 0.9500
C39 C40 1.411(6)
C39 H39 0.9500
C40 C45 1.400(5)
C40 C41 1.420(6)
C41 C42 1.346(7)
C41 H41 0.9500
C42 C43 1.400(7)
C42 H42 0.9500
C43 C44 1.383(6)
C43 H43 0.9500
C44 C45 1.395(6)
C44 H44 0.9500
C46 H46A 0.9900
C46 H46B 0.9900
C47 C48 1.412(5)
C47 H47 0.9500
C48 C53 1.396(5)
C48 C49 1.408(6)
C49 C50 1.378(6)
C49 H49 0.9500
C50 C51 1.402(6)
C50 H50 0.9500
C51 C52 1.374(6)
C51 H51 0.9500
C52 C53 1.405(5)
C52 H52 0.9500
C54 C55 1.415(6)
C54 H54 0.9500
C55 C60 1.400(5)
C55 C56 1.404(6)
C56 C57 1.358(7)
C56 H56 0.9500
C57 C58 1.398(7)
C57 H57 0.9500
C58 C59 1.373(5)
C58 H58 0.9500
C59 C60 1.384(5)
C59 H59 0.9500
C61 H61A 0.9900
C61 H61B 0.9900
S2 O5 1.422(3)
S2 O4 1.430(3)
S2 O6 1.431(3)
S2 C62 1.819(5)
F4 C62 1.313(5)
F5 C62 1.328(5)
F6 C62 1.316(5)

loop_
_geom_torsion_atom_site_label_1
_geom_torsion_atom_site_label_2
_geom_torsion_atom_site_label_3
_geom_torsion_atom_site_label_4
_geom_torsion
C7 N1 N2 C1 -0.5(3)
C15 N1 N2 C1 -177.5(3)
C7 N1 N2 Ag1 -160.6(2)
C15 N1 N2 Ag1 22.4(4)
N8 Ag1 N2 C1 100.1(3)
N6 Ag1 N2 C1 -14.1(3)
O1 Ag1 N2 C1 -124.7(3)
N8 Ag1 N2 N1 -103.4(3)
N6 Ag1 N2 N1 142.4(2)
O1 Ag1 N2 N1 31.8(2)
C14 N3 N4 C8 0.7(4)
C15 N3 N4 C8 -179.9(3)
C22 N5 N6 C16 0.5(4)
C30 N5 N6 C16 174.1(3)
C22 N5 N6 Ag1 -148.3(2)
C30 N5 N6 Ag1 25.3(3)
N2 Ag1 N6 C16 15.9(3)
N8 Ag1 N6 C16 -127.6(3)
O1 Ag1 N6 C16 120.5(3)
N2 Ag1 N6 N5 156.1(2)
N8 Ag1 N6 N5 12.7(2)
O1 Ag1 N6 N5 -99.2(2)
C29 N7 N8 C23 -1.8(4)
C30 N7 N8 C23 -177.2(3)
C29 N7 N8 Ag1 148.3(2)
C30 N7 N8 Ag1 -27.1(3)
N2 Ag1 N8 C23 10.9(4)
N6 Ag1 N8 C23 131.5(3)
O1 Ag1 N8 C23 -120.7(3)
N2 Ag1 N8 N7 -132.1(2)
N6 Ag1 N8 N7 -11.4(2)
O1 Ag1 N8 N7 96.3(2)
N1 N2 C1 C2 0.1(4)
Ag1 N2 C1 C2 160.1(2)
N2 C1 C2 C7 0.4(4)
N2 C1 C2 C3 -177.5(4)
C7 C2 C3 C4 0.9(5)
C1 C2 C3 C4 178.5(4)
C2 C3 C4 C5 0.4(5)
C3 C4 C5 C6 -0.8(6)
C4 C5 C6 C7 -0.3(5)
N2 N1 C7 C2 0.8(4)
C15 N1 C7 C2 177.5(3)
N2 N1 C7 C6 -179.6(3)
C15 N1 C7 C6 -2.8(6)
C3 C2 C7 N1 177.6(3)
C1 C2 C7 N1 -0.7(3)
C3 C2 C7 C6 -2.1(5)
C1 C2 C7 C6 179.6(3)
C5 C6 C7 N1 -177.9(3)
C5 C6 C7 C2 1.7(5)
N3 N4 C8 C9 -0.8(4)
N4 C8 C9 C10 179.5(4)
N4 C8 C9 C14 0.5(4)
C14 C9 C10 C11 -0.4(5)
C8 C9 C10 C11 -179.2(4)
C9 C10 C11 C12 0.5(5)
C10 C11 C12 C13 0.2(6)
C11 C12 C13 C14 -1.0(5)
N4 N3 C14 C13 -179.0(3)
C15 N3 C14 C13 1.7(6)
N4 N3 C14 C9 -0.4(4)
C15 N3 C14 C9 -179.7(3)
C12 C13 C14 N3 179.5(3)
C12 C13 C14 C9 1.1(5)
C10 C9 C14 N3 -179.2(3)
C8 C9 C14 N3 0.0(3)
C10 C9 C14 C13 -0.4(5)
C8 C9 C14 C13 178.7(3)
N2 N1 C15 N3 103.1(3)
C7 N1 C15 N3 -73.3(4)
N4 N3 C15 N1 104.8(3)
C14 N3 C15 N1 -76.0(4)
N5 N6 C16 C17 0.1(4)
Ag1 N6 C16 C17 142.6(2)
N6 C16 C17 C18 -178.7(4)
N6 C16 C17 C22 -0.6(4)
C16 C17 C18 C19 178.2(4)
C22 C17 C18 C19 0.3(5)
C17 C18 C19 C20 1.6(6)
C18 C19 C20 C21 -1.9(6)
C19 C20 C21 C22 0.2(5)
N6 N5 C22 C21 -179.3(3)
C30 N5 C22 C21 7.8(6)
N6 N5 C22 C17 -0.9(4)
C30 N5 C22 C17 -173.8(3)
C20 C21 C22 N5 180.0(3)
C20 C21 C22 C17 1.8(5)
C18 C17 C22 N5 179.4(3)
C16 C17 C22 N5 0.9(4)
C18 C17 C22 C21 -2.1(5)
C16 C17 C22 C21 179.4(3)
N7 N8 C23 C24 1.5(4)
Ag1 N8 C23 C24 -144.3(2)
N8 C23 C24 C29 -0.7(4)
N8 C23 C24 C25 178.9(4)
C29 C24 C25 C26 1.1(5)
C23 C24 C25 C26 -178.4(4)
C24 C25 C26 C27 -0.6(6)
C25 C26 C27 C28 -0.5(6)
C26 C27 C28 C29 1.0(5)
N8 N7 C29 C24 1.4(4)
C30 N7 C29 C24 176.2(3)
N8 N7 C29 C28 -178.1(3)
C30 N7 C29 C28 -3.3(6)
C25 C24 C29 N7 179.9(3)
C23 C24 C29 N7 -0.4(4)
C25 C24 C29 C28 -0.6(5)
C23 C24 C29 C28 179.1(3)
C27 C28 C29 N7 178.9(3)
C27 C28 C29 C24 -0.5(5)
N6 N5 C30 N7 -77.6(4)
C22 N5 C30 N7 94.7(4)
N8 N7 C30 N5 79.4(4)
C29 N7 C30 N5 -95.0(4)
O3 S1 O1 Ag1 -101.1(2)
O2 S1 O1 Ag1 36.4(3)
C31 S1 O1 Ag1 147.11(18)
N2 Ag1 O1 S1 152.40(19)
N8 Ag1 O1 S1 -57.1(2)
N6 Ag1 O1 S1 39.4(2)
O3 S1 C31 F2 -66.1(3)
O2 S1 C31 F2 172.1(3)
O1 S1 C31 F2 53.2(3)
O3 S1 C31 F3 54.6(3)
O2 S1 C31 F3 -67.2(3)
O1 S1 C31 F3 174.0(3)
O3 S1 C31 F1 173.8(3)
O2 S1 C31 F1 52.0(3)
O1 S1 C31 F1 -66.8(3)
C38 N9 N10 C32 -0.9(4)
C46 N9 N10 C32 -175.2(3)
C38 N9 N10 Ag2 151.7(2)
C46 N9 N10 Ag2 -22.6(4)
N14 Ag2 N10 C32 -32.5(3)
N12 Ag2 N10 C32 127.1(3)
N16 Ag2 N10 C32 -137.0(3)
N14 Ag2 N10 N9 -178.7(2)
N12 Ag2 N10 N9 -19.1(3)
N16 Ag2 N10 N9 76.8(3)
C45 N11 N12 C39 -0.8(4)
C46 N11 N12 C39 -175.0(3)
C45 N11 N12 Ag2 -176.0(2)
C46 N11 N12 Ag2 9.8(4)
N14 Ag2 N12 C39 -14.7(5)
N10 Ag2 N12 C39 -148.4(4)
N16 Ag2 N12 C39 78.4(4)
N14 Ag2 N12 N11 159.0(2)
N10 Ag2 N12 N11 25.3(3)
N16 Ag2 N12 N11 -107.9(3)
C53 N13 N14 C47 -0.6(4)
C61 N13 N14 C47 -171.3(3)
C53 N13 N14 Ag2 169.7(2)
C61 N13 N14 Ag2 -1.0(4)
N12 Ag2 N14 C47 -126.7(4)
N10 Ag2 N14 C47 2.1(4)
N16 Ag2 N14 C47 137.1(4)
N12 Ag2 N14 N13 65.6(4)
N10 Ag2 N14 N13 -165.7(2)
N16 Ag2 N14 N13 -30.6(3)
C60 N15 N16 C54 1.5(4)
C61 N15 N16 C54 175.3(3)
C60 N15 N16 Ag2 -142.1(2)
C61 N15 N16 Ag2 31.7(4)
N14 Ag2 N16 C54 -119.1(4)
N12 Ag2 N16 C54 87.4(4)
N10 Ag2 N16 C54 -3.0(4)
N14 Ag2 N16 N15 15.5(2)
N12 Ag2 N16 N15 -137.9(2)
N10 Ag2 N16 N15 131.7(2)
N9 N10 C32 C33 0.2(4)
Ag2 N10 C32 C33 -149.3(2)
N10 C32 C33 C38 0.6(4)
N10 C32 C33 C34 177.7(4)
C38 C33 C34 C35 -0.9(5)
C32 C33 C34 C35 -177.7(4)
C33 C34 C35 C36 -1.2(6)
C34 C35 C36 C37 1.6(7)
C35 C36 C37 C38 0.3(6)
N10 N9 C38 C37 179.4(4)
C46 N9 C38 C37 -7.2(6)
N10 N9 C38 C33 1.3(4)
C46 N9 C38 C33 174.6(3)
C36 C37 C38 N9 179.6(4)
C36 C37 C38 C33 -2.5(6)
C32 C33 C38 N9 -1.1(4)
C34 C33 C38 N9 -178.8(3)
C32 C33 C38 C37 -179.4(3)
C34 C33 C38 C37 2.9(5)
N11 N12 C39 C40 1.2(4)
Ag2 N12 C39 C40 175.5(3)
N12 C39 C40 C45 -1.2(4)
N12 C39 C40 C41 177.4(4)
C45 C40 C41 C42 -0.3(7)
C39 C40 C41 C42 -178.7(5)
C40 C41 C42 C43 0.7(8)
C41 C42 C43 C44 -1.0(9)
C42 C43 C44 C45 0.8(7)
N12 N11 C45 C44 -178.2(4)
C46 N11 C45 C44 -4.7(6)
N12 N11 C45 C40 0.0(4)
C46 N11 C45 C40 173.6(3)
C43 C44 C45 N11 177.6(4)
C43 C44 C45 C40 -0.4(6)
C39 C40 C45 N11 0.6(4)
C41 C40 C45 N11 -178.2(3)
C39 C40 C45 C44 179.1(4)
C41 C40 C45 C44 0.2(6)
N10 N9 C46 N11 76.4(4)
C38 N9 C46 N11 -96.6(4)
N12 N11 C46 N9 -68.6(4)
C45 N11 C46 N9 118.4(4)
N13 N14 C47 C48 -0.1(4)
Ag2 N14 C47 C48 -169.2(2)
N14 C47 C48 C53 0.8(4)
N14 C47 C48 C49 -179.0(4)
C53 C48 C49 C50 -0.8(6)
C47 C48 C49 C50 178.9(4)
C48 C49 C50 C51 1.0(7)
C49 C50 C51 C52 -0.5(7)
C50 C51 C52 C53 -0.3(6)
N14 N13 C53 C48 1.1(4)
C61 N13 C53 C48 170.6(3)
N14 N13 C53 C52 179.6(3)
C61 N13 C53 C52 -10.9(6)
C49 C48 C53 N13 178.7(3)
C47 C48 C53 N13 -1.1(4)
C49 C48 C53 C52 0.0(6)
C47 C48 C53 C52 -179.8(3)
C51 C52 C53 N13 -177.8(4)
C51 C52 C53 C48 0.6(5)
N15 N16 C54 C55 -0.8(4)
Ag2 N16 C54 C55 136.0(3)
N16 C54 C55 C60 -0.3(5)
N16 C54 C55 C56 178.8(4)
C60 C55 C56 C57 -0.8(6)
C54 C55 C56 C57 -179.8(5)
C55 C56 C57 C58 0.9(7)
C56 C57 C58 C59 -0.1(7)
C57 C58 C59 C60 -0.6(6)
N16 N15 C60 C59 -179.7(4)
C61 N15 C60 C59 7.4(6)
N16 N15 C60 C55 -1.7(4)
C61 N15 C60 C55 -174.7(3)
C58 C59 C60 N15 178.3(4)
C58 C59 C60 C55 0.7(6)
C56 C55 C60 N15 -178.1(3)
C54 C55 C60 N15 1.2(4)
C56 C55 C60 C59 0.0(6)
C54 C55 C60 C59 179.3(4)
C60 N15 C61 N13 87.3(4)
N16 N15 C61 N13 -85.2(4)
C53 N13 C61 N15 -103.6(4)
N14 N13 C61 N15 65.1(4)
O5 S2 C62 F4 180.0(3)
O4 S2 C62 F4 -59.6(4)
O6 S2 C62 F4 60.2(4)
O5 S2 C62 F6 60.0(4)
O4 S2 C62 F6 -179.6(3)
O6 S2 C62 F6 -59.7(4)
O5 S2 C62 F5 -61.0(4)
O4 S2 C62 F5 59.5(4)
O6 S2 C62 F5 179.3(3)
